data_2241001
loop_
_publ_author_name
'Xu, Guo-Wang'
'Wang, Ye-Nan'
'Xia, Hong-Xu'
'Wang, Zhong-Long'

_publ_section_title
;
 Crystal structure of
 <i>catena</i>-poly[bis(formato-\k<i>O</i>)bis[\m~2~-1,1'-(1,4-phenylene)bis(1<i>H</i>-imidazole)-\k^2^<i>N</i>^3^:<i>N</i>^3'^]cobalt(II)]
;
_journal_issue 9
_journal_name_full 'Acta Crystallographica Section E'
_journal_page_first m156
_journal_page_last m157
_journal_paper_doi 10.1107/S2056989015014255
_journal_volume 71
_journal_year 2015
_chemical_formula_iupac '[Co (C H O2)2 (C12 H10 N4)2]'
_chemical_formula_moiety 'C26 H22 Co N8 O4'
_chemical_formula_sum 'C26 H22 Co N8 O4'
_chemical_formula_weight 569.44
_chemical_name_systematic
<i>catena</i>-Poly[bis(formato-\k<i>O</i>)bis[\m~2~-1,1'-(1,4-phenylene)bis(1<i>H</i>-imidazole)-\k^2^<i>N</i>^3^:<i>N</i>^3'^]cobalt(II)]
_space_group_crystal_system monoclinic
_space_group_IT_number 14
_space_group_name_Hall '-P 2ybc'
_space_group_name_H-M_alt 'P 1 21/c 1'
_symmetry_space_group_name_Hall '-P 2ybc'
_symmetry_space_group_name_H-M 'P 1 21/c 1'
_atom_sites_solution_hydrogens geom
_audit_creation_method SHELXL-2014/7
_cell_angle_alpha 90
_cell_angle_beta 99.017(9)
_cell_angle_gamma 90
_cell_formula_units_Z 2
_cell_length_a 7.601(6)
_cell_length_b 11.715(9)
_cell_length_c 13.791(10)
_cell_measurement_reflns_used 2599
_cell_measurement_temperature 293(2)
_cell_measurement_theta_max 27.5
_cell_measurement_theta_min 2.3
_cell_volume 1212.9(16)
_computing_cell_refinement
;
SAINT-Plus (Bruker, 2007)
;
_computing_data_collection
;
SMART (Bruker, 2007)
;
_computing_data_reduction
;
SAINT-Plus (Bruker, 2007)
;
_computing_molecular_graphics
;
SHELXTL (Sheldrick, 2008)
;
_computing_publication_material
;
publCIF (Westrip, 2010)
;
_computing_structure_refinement
;
SHELXL2014 (Sheldrick, 2015)
;
_computing_structure_solution
;
SHELXTL (Sheldrick, 2008)
;
_diffrn_ambient_temperature 293(2)
_diffrn_detector_area_resol_mean 13.6612
_diffrn_measured_fraction_theta_full 0.999
_diffrn_measured_fraction_theta_max 0.997
_diffrn_measurement_device_type 'Bruker SMART 1000 CCD'
_diffrn_measurement_method '\f and \w scans'
_diffrn_radiation_type MoK\a
_diffrn_radiation_wavelength 0.71073
_diffrn_reflns_av_R_equivalents 0.0924
_diffrn_reflns_limit_h_max 9
_diffrn_reflns_limit_h_min -9
_diffrn_reflns_limit_k_max 15
_diffrn_reflns_limit_k_min -15
_diffrn_reflns_limit_l_max 17
_diffrn_reflns_limit_l_min -17
_diffrn_reflns_number 12595
_diffrn_reflns_theta_full 25.242
_diffrn_reflns_theta_max 27.502
_diffrn_reflns_theta_min 2.713
_exptl_absorpt_coefficient_mu 0.760
_exptl_absorpt_correction_T_max 1
_exptl_absorpt_correction_T_min 0.732
_exptl_absorpt_correction_type multi-scan
_exptl_absorpt_process_details
;
(SADABS; Bruker, 2007)
;
_exptl_crystal_colour red
_exptl_crystal_density_diffrn 1.559
_exptl_crystal_density_method 'not measured'
_exptl_crystal_description block
_exptl_crystal_F_000 586
_exptl_crystal_size_max 0.200
_exptl_crystal_size_mid 0.180
_exptl_crystal_size_min 0.170
_refine_diff_density_max 0.334
_refine_diff_density_min -0.407
_refine_ls_extinction_method none
_refine_ls_goodness_of_fit_ref 1.069
_refine_ls_hydrogen_treatment constr
_refine_ls_matrix_type full
_refine_ls_number_parameters 178
_refine_ls_number_reflns 2773
_refine_ls_number_restraints 0
_refine_ls_restrained_S_all 1.069
_refine_ls_R_factor_all 0.0779
_refine_ls_R_factor_gt 0.0525
_refine_ls_shift/su_max 0.000
_refine_ls_shift/su_mean 0.000
_refine_ls_structure_factor_coef Fsqd
_refine_ls_weighting_details 'w=1/[\s^2^(Fo^2^)+(0.0395P)^2^+0.7123P] where P=(Fo^2^+2Fc^2^)/3'
_refine_ls_weighting_scheme calc
_refine_ls_wR_factor_gt 0.1102
_refine_ls_wR_factor_ref 0.1210
_reflns_number_gt 2059
_reflns_number_total 2773
_reflns_threshold_expression 'I > 2\s(I)'
_cod_data_source_file ff2140sup1.cf
_cod_data_source_block I
_cod_original_cell_volume 1212.8(16)
_cod_database_code 2241001
_shelx_space_group_comment
;
The symmetry employed for this shelxl refinement is uniquely defined
by the following loop, which should always be used as a source of
symmetry information in preference to the above space-group names.
They are only intended as comments.
;
_shelx_estimated_absorpt_t_min 0.863
_shelx_estimated_absorpt_t_max 0.882

loop_
_space_group_symop_operation_xyz
'x, y, z'
'-x, y+1/2, -z+1/2'
'-x, -y, -z'
'x, -y-1/2, z-1/2'

loop_
_atom_site_type_symbol
_atom_site_label
_atom_site_fract_x
_atom_site_fract_y
_atom_site_fract_z
_atom_site_U_iso_or_equiv
_atom_site_adp_type
_atom_site_calc_flag
_atom_site_occupancy
Co Co1 0.0000 1.0000 0.0000 0.02562(17) Uani d 1
O O1 0.1750(3) 1.11742(17) 0.07673(16) 0.0356(5) Uani d 1
N N4 0.3551(3) 0.7072(2) 0.0552(2) 0.0357(6) Uani d 1
N N2 -0.0995(4) 0.9605(2) 0.29716(18) 0.0327(6) Uani d 1
N N3 0.1856(4) 0.8626(2) 0.04773(19) 0.0340(6) Uani d 1
C C4 -0.0494(4) 0.9811(2) 0.4001(2) 0.0294(6) Uani d 1
N N1 -0.1089(4) 0.9758(2) 0.13562(18) 0.0340(6) Uani d 1
C C6 -0.0753(4) 0.8960(3) 0.4668(2) 0.0330(7) Uani d 1
H H6 -0.1252 0.8265 0.4446 0.040 Uiso calc 1
C C11 0.4328(5) 0.5795(3) -0.0706(3) 0.0452(9) Uani d 1
H H11 0.3879 0.6324 -0.1184 0.054 Uiso calc 1
C C5 0.0263(4) 1.0845(3) 0.4333(2) 0.0336(7) Uani d 1
H H5 0.0442 1.1410 0.3885 0.040 Uiso calc 1
C C1 -0.2136(5) 0.8854(3) 0.1559(2) 0.0454(9) Uani d 1
H H1 -0.2780 0.8386 0.1087 0.055 Uiso calc 1
C C10 0.4314(4) 0.6030(3) 0.0271(2) 0.0361(7) Uani d 1
C C2 -0.2098(5) 0.8742(3) 0.2544(2) 0.0459(9) Uani d 1
H H2 -0.2689 0.8198 0.2864 0.055 Uiso calc 1
C C9 0.2525(4) 0.7840(2) -0.0035(2) 0.0343(7) Uani d 1
H H9 0.2326 0.7808 -0.0717 0.041 Uiso calc 1
C C3 -0.0435(4) 1.0190(3) 0.2222(2) 0.0346(7) Uani d 1
H H3 0.0318 1.0820 0.2310 0.041 Uiso calc 1
C C13 0.3415(5) 1.1113(3) 0.0969(2) 0.0422(8) Uani d 1
H H13 0.3948 1.0518 0.0675 0.051 Uiso calc 1
O O2 0.4414(4) 1.1735(3) 0.1501(2) 0.0710(9) Uani d 1
C C12 0.4980(5) 0.5242(3) 0.0977(3) 0.0448(9) Uani d 1
H H12 0.4969 0.5402 0.1636 0.054 Uiso calc 1
C C7 0.2476(5) 0.8367(3) 0.1452(3) 0.0527(10) Uani d 1
H H7 0.2220 0.8785 0.1986 0.063 Uiso calc 1
C C8 0.3512(5) 0.7414(3) 0.1518(3) 0.0494(10) Uani d 1
H H8 0.4076 0.7064 0.2088 0.059 Uiso calc 1

loop_
_atom_site_aniso_label
_atom_site_aniso_U_11
_atom_site_aniso_U_22
_atom_site_aniso_U_33
_atom_site_aniso_U_12
_atom_site_aniso_U_13
_atom_site_aniso_U_23
Co1 0.0335(3) 0.0221(3) 0.0210(3) 0.0044(2) 0.0034(2) -0.0006(2)
O1 0.0393(13) 0.0303(11) 0.0360(12) 0.0005(10) 0.0022(10) -0.0054(10)
N4 0.0356(15) 0.0274(13) 0.0432(16) 0.0054(11) 0.0030(12) -0.0014(12)
N2 0.0405(15) 0.0345(13) 0.0238(13) -0.0026(11) 0.0080(11) -0.0009(11)
N3 0.0392(15) 0.0287(13) 0.0324(14) 0.0093(11) 0.0006(11) 0.0020(11)
C4 0.0326(16) 0.0344(16) 0.0215(13) 0.0027(13) 0.0057(12) -0.0011(12)
N1 0.0426(15) 0.0347(14) 0.0254(12) 0.0002(11) 0.0082(11) -0.0004(11)
C6 0.0431(18) 0.0277(15) 0.0283(15) -0.0018(13) 0.0062(14) -0.0029(13)
C11 0.054(2) 0.0387(18) 0.043(2) 0.0143(17) 0.0071(17) 0.0073(16)
C5 0.0444(19) 0.0303(16) 0.0268(15) -0.0013(14) 0.0080(14) 0.0061(13)
C1 0.052(2) 0.058(2) 0.0268(16) -0.0157(18) 0.0059(15) -0.0035(16)
C10 0.0327(17) 0.0296(16) 0.0461(19) 0.0053(13) 0.0063(14) 0.0000(14)
C2 0.058(2) 0.051(2) 0.0287(17) -0.0178(18) 0.0064(16) 0.0003(16)
C9 0.0393(18) 0.0290(15) 0.0343(17) 0.0070(14) 0.0046(14) 0.0017(13)
C3 0.0447(19) 0.0346(17) 0.0258(15) 0.0006(14) 0.0100(13) 0.0012(13)
C13 0.045(2) 0.0397(19) 0.0398(19) -0.0021(16) 0.0017(16) -0.0043(15)
O2 0.0624(19) 0.078(2) 0.0664(19) -0.0092(16) -0.0096(15) -0.0266(17)
C12 0.057(2) 0.0379(18) 0.0400(18) 0.0143(16) 0.0079(17) 0.0024(15)
C7 0.064(3) 0.047(2) 0.043(2) 0.0232(19) -0.0058(18) -0.0095(17)
C8 0.063(3) 0.043(2) 0.0364(19) 0.0180(18) -0.0110(17) -0.0037(16)

loop_
_atom_type_symbol
_atom_type_description
_atom_type_scat_dispersion_real
_atom_type_scat_dispersion_imag
_atom_type_scat_source
C C 0.0033 0.0016 'International Tables Vol C Tables 4.2.6.8 and 6.1.1.4'
H H 0.0000 0.0000 'International Tables Vol C Tables 4.2.6.8 and 6.1.1.4'
N N 0.0061 0.0033 'International Tables Vol C Tables 4.2.6.8 and 6.1.1.4'
O O 0.0106 0.0060 'International Tables Vol C Tables 4.2.6.8 and 6.1.1.4'
Co Co 0.3494 0.9721 'International Tables Vol C Tables 4.2.6.8 and 6.1.1.4'

loop_
_geom_angle_atom_site_label_1
_geom_angle_atom_site_label_2
_geom_angle_atom_site_label_3
_geom_angle_site_symmetry_1
_geom_angle_site_symmetry_3
_geom_angle
O1 Co1 O1 3_575 . 180.0
O1 Co1 N3 3_575 3_575 90.15(11)
O1 Co1 N3 . 3_575 89.84(11)
O1 Co1 N3 3_575 . 89.85(11)
O1 Co1 N3 . . 90.16(11)
N3 Co1 N3 3_575 . 180.00(13)
O1 Co1 N1 3_575 . 92.97(10)
O1 Co1 N1 . . 87.03(10)
N3 Co1 N1 3_575 . 92.33(10)
N3 Co1 N1 . . 87.67(10)
O1 Co1 N1 3_575 3_575 87.04(10)
O1 Co1 N1 . 3_575 92.96(10)
N3 Co1 N1 3_575 3_575 87.67(10)
N3 Co1 N1 . 3_575 92.33(10)
N1 Co1 N1 . 3_575 180.0
C13 O1 Co1 . . 128.1(2)
C9 N4 C8 . . 106.2(3)
C9 N4 C10 . . 128.2(3)
C8 N4 C10 . . 125.0(3)
C3 N2 C2 . . 106.5(3)
C3 N2 C4 . . 127.0(3)
C2 N2 C4 . . 126.5(3)
C9 N3 C7 . . 105.5(3)
C9 N3 Co1 . . 130.2(2)
C7 N3 Co1 . . 124.2(2)
C5 C4 C6 . . 120.1(3)
C5 C4 N2 . . 120.4(3)
C6 C4 N2 . . 119.5(3)
C3 N1 C1 . . 105.0(3)
C3 N1 Co1 . . 125.9(2)
C1 N1 Co1 . . 125.6(2)
C5 C6 C4 3_576 . 119.6(3)
C10 C11 C12 . 3_665 119.7(3)
C4 C5 C6 . 3_576 120.2(3)
C2 C1 N1 . . 110.7(3)
C11 C10 C12 . . 119.9(3)
C11 C10 N4 . . 120.1(3)
C12 C10 N4 . . 119.9(3)
C1 C2 N2 . . 105.7(3)
N3 C9 N4 . . 112.1(3)
N1 C3 N2 . . 112.0(3)
O2 C13 O1 . . 127.9(4)
C10 C12 C11 . 3_665 120.3(3)
C8 C7 N3 . . 110.4(3)
C7 C8 N4 . . 105.8(3)

loop_
_geom_bond_atom_site_label_1
_geom_bond_atom_site_label_2
_geom_bond_site_symmetry_2
_geom_bond_distance
Co1 O1 3_575 2.083(2)
Co1 O1 . 2.083(2)
Co1 N3 3_575 2.173(3)
Co1 N3 . 2.173(3)
Co1 N1 . 2.179(3)
Co1 N1 3_575 2.179(3)
O1 C13 . 1.254(4)
N4 C9 . 1.369(4)
N4 C8 . 1.396(4)
N4 C10 . 1.431(4)
N2 C3 . 1.363(4)
N2 C2 . 1.385(4)
N2 C4 . 1.432(4)
N3 C9 . 1.311(4)
N3 C7 . 1.387(4)
C4 C5 . 1.387(4)
C4 C6 . 1.391(4)
N1 C3 . 1.320(4)
N1 C1 . 1.379(4)
C6 C5 3_576 1.389(4)
C11 C10 . 1.377(5)
C11 C12 3_665 1.397(4)
C5 C6 3_576 1.389(4)
C1 C2 . 1.361(5)
C10 C12 . 1.379(4)
C13 O2 . 1.212(4)
C12 C11 3_665 1.397(4)
C7 C8 . 1.360(5)

loop_
_geom_hbond_atom_site_label_D
_geom_hbond_atom_site_label_H
_geom_hbond_atom_site_label_A
_geom_hbond_site_symmetry_A
_geom_hbond_distance_DH
_geom_hbond_distance_HA
_geom_hbond_distance_DA
_geom_hbond_angle_DHA
C2 H2 O2 2_545 0.93 2.40 3.330(5) 173
C3 H3 O1 . 0.93 2.57 3.026(4) 111
C6 H6 O1 2_545 0.93 2.49 3.383(5) 161
C8 H8 O2 2_645 0.93 2.13 3.038(5) 164

_cod_database_fobs_code 2241001
